data_2011550
loop_
_publ_author_name
'Bolte, Michael'
'Hensen, Karl'
'Faber, Alexander'

_publ_section_title
;
 Tetrakis(3,5-dimethylpyridine)dihydridosilicon dibromide
 bis(acetonitrile) solvate and 3,5-dimethylpyridinium bromide
;
_journal_issue 11
_journal_name_full 'Acta Crystallographica Section C'
_journal_page_first e524
_journal_page_last e525
_journal_paper_doi 10.1107/S0108270100013470
_journal_volume 56
_journal_year 2000
_chemical_formula_iupac 'C28 H38 N4 Si 2+, 2Br 1-, 2C2 H3 N1'
_chemical_formula_moiety 'C28 H38 N4 Si 2+, 2Br 1-, 2C2 H3 N1'
_chemical_formula_sum 'C32 H44 Br2 N6 Si'
_chemical_formula_weight 700.64
_chemical_name_systematic
;
?
;
_space_group_IT_number 14
_symmetry_cell_setting monoclinic
_symmetry_space_group_name_Hall '-P 2ybc'
_symmetry_space_group_name_H-M 'P 1 21/c 1'
_audit_creation_method SHELXL-97
_cell_angle_alpha 90.00
_cell_angle_beta 94.490(10)
_cell_angle_gamma 90.00
_cell_formula_units_Z 2
_cell_length_a 9.636(2)
_cell_length_b 11.237(2)
_cell_length_c 16.242(3)
_cell_measurement_reflns_used 7291
_cell_measurement_temperature 173(2)
_cell_measurement_theta_max 25
_cell_measurement_theta_min 1
_cell_volume 1753.3(6)
_computing_cell_refinement SMART
_computing_data_collection 'SMART (Siemens, 1995)'
_computing_data_reduction 'SAINT (Siemens, 1995)'
_computing_publication_material SHELXL97
_computing_structure_refinement 'SHELXL97 (Sheldrick, 1997)'
_computing_structure_solution 'SHELXS97 (Sheldrick, 1990)'
_diffrn_ambient_temperature 173(2)
_diffrn_measured_fraction_theta_full 1.000
_diffrn_measured_fraction_theta_max 1.000
_diffrn_measurement_device_type 'Siemens CCD three-circle'
_diffrn_measurement_method \w
_diffrn_radiation_monochromator graphite
_diffrn_radiation_source 'fine-focus sealed tube'
_diffrn_radiation_type MoK\a
_diffrn_radiation_wavelength .71073
_diffrn_reflns_av_R_equivalents .056
_diffrn_reflns_av_sigmaI/netI .0329
_diffrn_reflns_limit_h_max 12
_diffrn_reflns_limit_h_min -12
_diffrn_reflns_limit_k_max 14
_diffrn_reflns_limit_k_min -14
_diffrn_reflns_limit_l_max 21
_diffrn_reflns_limit_l_min -21
_diffrn_reflns_number 32839
_diffrn_reflns_theta_full 28.28
_diffrn_reflns_theta_max 28.28
_diffrn_reflns_theta_min 2.12
_diffrn_standards_decay_% 0
_diffrn_standards_interval_time 960
_diffrn_standards_number 386
_exptl_absorpt_coefficient_mu 2.375
_exptl_absorpt_correction_T_max .271
_exptl_absorpt_correction_T_min .185
_exptl_absorpt_correction_type empirical
_exptl_absorpt_process_details '(SADABS; Sheldrick, 1996)'
_exptl_crystal_colour colourless
_exptl_crystal_density_diffrn 1.327
_exptl_crystal_density_method 'not measured'
_exptl_crystal_description block
_exptl_crystal_F_000 724
_exptl_crystal_size_max .75
_exptl_crystal_size_mid .70
_exptl_crystal_size_min .55
_refine_diff_density_max .778
_refine_diff_density_min -.770
_refine_ls_extinction_method none
_refine_ls_goodness_of_fit_ref 1.109
_refine_ls_hydrogen_treatment mixed
_refine_ls_matrix_type full
_refine_ls_number_parameters 196
_refine_ls_number_reflns 4345
_refine_ls_number_restraints 0
_refine_ls_restrained_S_all 1.109
_refine_ls_R_factor_all .076
_refine_ls_R_factor_gt .054
_refine_ls_shift/su_max <0.001
_refine_ls_shift/su_mean <0.001
_refine_ls_structure_factor_coef Fsqd
_refine_ls_weighting_details 'calc w = 1/[\s^2^(Fo^2^)+(0.0451P)^2^+2.4478P] where P = (Fo^2^+2Fc^2^)/3'
_refine_ls_weighting_scheme calc
_refine_ls_wR_factor_ref .121
_reflns_number_gt 3390
_reflns_number_total 4345
_reflns_threshold_expression I>2\s(I)
_cod_data_source_file qa0413.cif
_cod_data_source_block I
_cod_depositor_comments
;
The following automatic conversions were performed:
'_symmetry_cell_setting' value 'Monoclinic' changed to 'monoclinic'
according to '/home/saulius/struct/CIF-dictionaries/cif_core.dic'
dictionary named 'cif_core.dic' version 2.4.1 from 2010-06-29.

Automatic conversion script
Id: cif_fix_enum 1527 2010-12-29 10:47:43Z saulius 

The following automatic conversions were performed:

'_symmetry_cell_setting' value 'Monoclinic' changed to 'monoclinic'
according to /home/saulius/struct/CIF-dictionaries/cif_core.dic
dictionary named 'cif_core.dic' version 2.4.1 from
2010-06-29.

'_exptl_absorpt_correction_type' value 'Empirical'
changed to 'empirical' according to
/home/saulius/struct/CIF-dictionaries/cif_core.dic dictionary named
'cif_core.dic' version 2.4.1 from 2010-06-29.

Automatic conversion script
Id: cif_fix_values 1715 2011-07-08 13:25:40Z adriana 
;
_cod_original_sg_symbol_H-M 'P 21/c'
_cod_database_code 2011550

loop_
_symmetry_equiv_pos_as_xyz
'x, y, z'
'-x, y+1/2, -z+1/2'
'-x, -y, -z'
'x, -y-1/2, z-1/2'

loop_
_atom_site_label
_atom_site_fract_x
_atom_site_fract_y
_atom_site_fract_z
_atom_site_U_iso_or_equiv
_atom_site_adp_type
_atom_site_calc_flag
_atom_site_refinement_flags
_atom_site_occupancy
_atom_site_disorder_assembly
_atom_site_disorder_group
_atom_site_type_symbol
Br1 .59423(4) .11115(3) .18448(2) .04740(14) Uani d . 1 . . Br
Si1 .5000 .0000 .5000 .0199(2) Uani d S 1 . . Si
H1 .502(3) .053(3) .5730(19) .029(8) Uiso d . 1 . . H
N11 .4049(2) .14032(19) .44785(13) .0209(4) Uani d . 1 . . N
C12 .3822(3) .2368(3) .49314(17) .0261(6) Uani d . 1 . . C
H12 .4135 .2371 .5501 .031 Uiso calc R 1 . . H
C13 .3147(3) .3360(3) .45965(18) .0294(6) Uani d . 1 . . C
C13' .2906(4) .4435(3) .5117(2) .0463(9) Uani d . 1 . . C
H13A .1910 .4509 .5191 .069 Uiso calc R 1 . . H
H13B .3227 .5149 .4841 .069 Uiso calc R 1 . . H
H13C .3424 .4348 .5657 .069 Uiso calc R 1 . . H
C14 .2698(3) .3325(3) .37583(18) .0296(6) Uani d . 1 . . C
H14 .2205 .3983 .3513 .036 Uiso calc R 1 . . H
C15 .2962(3) .2342(3) .32808(17) .0266(6) Uani d . 1 . . C
C15' .2540(4) .2312(3) .23679(19) .0407(8) Uani d . 1 . . C
H15A .3354 .2473 .2060 .061 Uiso calc R 1 . . H
H15B .1828 .2920 .2234 .061 Uiso calc R 1 . . H
H15C .2163 .1526 .2216 .061 Uiso calc R 1 . . H
C16 .3652(3) .1391(3) .36667(18) .0261(6) Uani d . 1 . . C
H16 .3852 .0711 .3349 .031 Uiso calc R 1 . . H
N21 .6830(2) .0721(2) .48468(14) .0219(5) Uani d . 1 . . N
C22 .7484(3) .0463(3) .41690(18) .0262(6) Uani d . 1 . . C
H22 .7042 -.0052 .3765 .031 Uiso calc R 1 . . H
C23 .8784(3) .0924(3) .40378(19) .0315(6) Uani d . 1 . . C
C23' .9475(4) .0621(4) .3263(2) .0473(9) Uani d . 1 . . C
H23A .9990 .1315 .3085 .071 Uiso calc R 1 . . H
H23B .8764 .0397 .2826 .071 Uiso calc R 1 . . H
H23C 1.0119 -.0045 .3374 .071 Uiso calc R 1 . . H
C24 .9389(3) .1684(3) .4636(2) .0350(7) Uani d . 1 . . C
H24 1.0283 .2008 .4567 .042 Uiso calc R 1 . . H
C25 .8719(3) .1984(3) .5333(2) .0333(7) Uani d . 1 . . C
C25' .9340(4) .2821(4) .5985(2) .0533(10) Uani d . 1 . . C
H25A .8780 .3549 .5985 .080 Uiso calc R 1 . . H
H25B 1.0294 .3022 .5867 .080 Uiso calc R 1 . . H
H25C .9350 .2438 .6527 .080 Uiso calc R 1 . . H
C26 .7423(3) .1470(3) .54165(18) .0280(6) Uani d . 1 . . C
H26 .6943 .1655 .5890 .034 Uiso calc R 1 . . H
N1 .0894(4) .5963(4) .6810(3) .0832(14) Uani d . 1 . . N
C2 .2016(5) .6212(3) .6741(3) .0503(9) Uani d . 1 . . C
C3 .3456(4) .6544(3) .6640(3) .0499(9) Uani d . 1 . . C
H3A .3541 .6802 .6069 .075 Uiso calc R 1 . . H
H3B .4063 .5857 .6763 .075 Uiso calc R 1 . . H
H3C .3731 .7196 .7018 .075 Uiso calc R 1 . . H

loop_
_atom_site_aniso_label
_atom_site_aniso_U_11
_atom_site_aniso_U_22
_atom_site_aniso_U_33
_atom_site_aniso_U_12
_atom_site_aniso_U_13
_atom_site_aniso_U_23
Br1 .0436(2) .0472(2) .0509(2) .00162(16) .00004(15) -.01632(17)
Si1 .0192(5) .0217(5) .0187(5) -.0016(4) -.0002(4) .0007(4)
N11 .0233(11) .0206(11) .0187(11) -.0048(9) .0007(8) .0023(8)
C12 .0283(14) .0270(14) .0230(13) -.0027(11) .0010(11) .0023(11)
C13 .0322(15) .0269(15) .0293(15) -.0006(12) .0041(12) .0017(12)
C13' .070(3) .0298(17) .0395(19) .0140(17) .0040(17) -.0016(14)
C14 .0253(14) .0302(15) .0331(16) .0018(12) .0011(12) .0094(12)
C15 .0215(13) .0327(15) .0251(14) -.0033(11) -.0013(11) .0055(11)
C15' .0423(18) .050(2) .0278(16) .0066(16) -.0105(14) .0054(14)
C16 .0230(13) .0282(14) .0267(14) -.0022(11) -.0002(11) -.0014(11)
N21 .0205(11) .0216(11) .0232(11) -.0023(9) -.0014(9) .0030(9)
C22 .0260(14) .0245(14) .0281(14) -.0020(11) .0017(11) .0018(11)
C23 .0252(14) .0337(16) .0359(16) -.0012(12) .0050(12) .0060(13)
C23' .0338(17) .062(2) .048(2) -.0074(17) .0170(15) -.0027(18)
C24 .0182(13) .0396(18) .0464(19) -.0068(12) -.0024(13) .0089(14)
C25 .0258(15) .0369(17) .0356(16) -.0067(12) -.0077(12) .0038(13)
C25' .0387(19) .065(3) .053(2) -.0210(18) -.0113(17) -.011(2)
C26 .0241(14) .0329(15) .0262(14) -.0020(12) -.0035(11) .0028(12)
N1 .063(3) .077(3) .114(4) -.001(2) .038(3) .030(3)
C2 .064(3) .037(2) .052(2) .0054(18) .0178(19) .0083(16)
C3 .053(2) .0368(19) .060(2) -.0004(17) .0039(18) -.0132(17)

loop_
_atom_type_symbol
_atom_type_description
_atom_type_scat_dispersion_real
_atom_type_scat_dispersion_imag
_atom_type_scat_source
C C .0033 .0016 'International Tables Vol C Tables 4.2.6.8 and 6.1.1.4'
H H .0000 .0000 'International Tables Vol C Tables 4.2.6.8 and 6.1.1.4'
N N .0061 .0033 'International Tables Vol C Tables 4.2.6.8 and 6.1.1.4'
Si Si .0817 .0704 'International Tables Vol C Tables 4.2.6.8 and 6.1.1.4'
Br Br -.2901 2.4595 'International Tables Vol C Tables 4.2.6.8 and 6.1.1.4'

loop_
_geom_angle_atom_site_label_1
_geom_angle_atom_site_label_2
_geom_angle_atom_site_label_3
_geom_angle_site_symmetry_1
_geom_angle_site_symmetry_3
_geom_angle
H1 Si1 H1 3_656 . 180.000(8)
H1 Si1 N21 3_656 . 91.2(14)
H1 Si1 N21 . . 88.8(14)
H1 Si1 N21 3_656 3_656 88.8(14)
H1 Si1 N21 . 3_656 91.2(14)
N21 Si1 N21 . 3_656 180.0
H1 Si1 N11 3_656 . 90.3(14)
H1 Si1 N11 . . 89.7(14)
N21 Si1 N11 . . 90.42(9)
N21 Si1 N11 3_656 . 89.58(9)
H1 Si1 N11 3_656 3_656 89.7(14)
H1 Si1 N11 . 3_656 90.3(14)
N21 Si1 N11 . 3_656 89.58(9)
N21 Si1 N11 3_656 3_656 90.42(9)
N11 Si1 N11 . 3_656 180.00(11)
H1 Si1 H1 3_656 . 180.000(8)
H1 Si1 H1 . . 0(3)
N21 Si1 H1 . . 88.8(14)
N21 Si1 H1 3_656 . 91.2(14)
N11 Si1 H1 . . 89.7(14)
N11 Si1 H1 3_656 . 90.3(14)
C12 N11 C16 . . 120.1(2)
C12 N11 Si1 . . 120.02(18)
C16 N11 Si1 . . 119.90(19)
N11 C12 C13 . . 122.0(3)
N11 C12 H12 . . 119.0
C13 C12 H12 . . 119.0
C12 C13 C14 . . 117.5(3)
C12 C13 C13' . . 121.1(3)
C14 C13 C13' . . 121.4(3)
C13 C13' H13A . . 109.5
C13 C13' H13B . . 109.5
H13A C13' H13B . . 109.5
C13 C13' H13C . . 109.5
H13A C13' H13C . . 109.5
H13B C13' H13C . . 109.5
C15 C14 C13 . . 120.8(3)
C15 C14 H14 . . 119.6
C13 C14 H14 . . 119.6
C16 C15 C14 . . 117.7(3)
C16 C15 C15' . . 120.8(3)
C14 C15 C15' . . 121.4(3)
C15 C15' H15A . . 109.5
C15 C15' H15B . . 109.5
H15A C15' H15B . . 109.5
C15 C15' H15C . . 109.5
H15A C15' H15C . . 109.5
H15B C15' H15C . . 109.5
N11 C16 C15 . . 121.8(3)
N11 C16 H16 . . 119.1
C15 C16 H16 . . 119.1
C22 N21 C26 . . 119.8(2)
C22 N21 Si1 . . 119.78(18)
C26 N21 Si1 . . 120.38(19)
N21 C22 C23 . . 122.2(3)
N21 C22 H22 . . 118.9
C23 C22 H22 . . 118.9
C24 C23 C22 . . 117.2(3)
C24 C23 C23' . . 122.3(3)
C22 C23 C23' . . 120.5(3)
C23 C23' H23A . . 109.5
C23 C23' H23B . . 109.5
H23A C23' H23B . . 109.5
C23 C23' H23C . . 109.5
H23A C23' H23C . . 109.5
H23B C23' H23C . . 109.5
C23 C24 C25 . . 121.6(3)
C23 C24 H24 . . 119.2
C25 C24 H24 . . 119.2
C24 C25 C26 . . 117.2(3)
C24 C25 C25' . . 122.8(3)
C26 C25 C25' . . 120.0(3)
C25 C25' H25A . . 109.5
C25 C25' H25B . . 109.5
H25A C25' H25B . . 109.5
C25 C25' H25C . . 109.5
H25A C25' H25C . . 109.5
H25B C25' H25C . . 109.5
N21 C26 C25 . . 121.9(3)
N21 C26 H26 . . 119.1
C25 C26 H26 . . 119.1
N1 C2 C3 . . 179.0(5)
C2 C3 H3A . . 109.5
C2 C3 H3B . . 109.5
H3A C3 H3B . . 109.5
C2 C3 H3C . . 109.5
H3A C3 H3C . . 109.5
H3B C3 H3C . . 109.5

loop_
_geom_bond_atom_site_label_1
_geom_bond_atom_site_label_2
_geom_bond_site_symmetry_2
_geom_bond_distance
_geom_bond_publ_flag
Si1 H1 3_656 1.33(3) ?
Si1 H1 . 1.33(3) ?
Si1 N21 . 1.974(2) ?
Si1 N21 3_656 1.974(2) ?
Si1 N11 . 1.980(2) ?
Si1 N11 3_656 1.980(2) ?
Si1 H1 . 1.33(3) ?
N11 C12 . 1.338(4) ?
N11 C16 . 1.344(4) ?
C12 C13 . 1.380(4) ?
C12 H12 . .9500 ?
C13 C14 . 1.396(4) ?
C13 C13' . 1.503(4) ?
C13' H13A . .9800 ?
C13' H13B . .9800 ?
C13' H13C . .9800 ?
C14 C15 . 1.385(4) ?
C14 H14 . .9500 ?
C15 C16 . 1.382(4) ?
C15 C15' . 1.507(4) ?
C15' H15A . .9800 ?
C15' H15B . .9800 ?
C15' H15C . .9800 ?
C16 H16 . .9500 ?
N21 C22 . 1.342(4) ?
N21 C26 . 1.345(4) ?
C22 C23 . 1.388(4) ?
C22 H22 . .9500 ?
C23 C24 . 1.387(5) ?
C23 C23' . 1.507(5) ?
C23' H23A . .9800 ?
C23' H23B . .9800 ?
C23' H23C . .9800 ?
C24 C25 . 1.387(5) ?
C24 H24 . .9500 ?
C25 C26 . 1.392(4) ?
C25 C25' . 1.506(5) ?
C25' H25A . .9800 ?
C25' H25B . .9800 ?
C25' H25C . .9800 ?
C26 H26 . .9500 ?
N1 C2 . 1.130(5) ?
C2 C3 . 1.459(6) ?
C3 H3A . .9800 ?
C3 H3B . .9800 ?
C3 H3C . .9800 ?

loop_
_geom_hbond_atom_site_label_D
_geom_hbond_atom_site_label_H
_geom_hbond_atom_site_label_A
_geom_hbond_site_symmetry_A
_geom_hbond_distance_DH
_geom_hbond_distance_HA
_geom_hbond_distance_DA
_geom_hbond_angle_DHA
C15' H15A Br1 . .98 2.97 3.705(4) 132.8
C25' H25A Br1 4_566 .98 3.19 3.850(4) 126.2
C3 H3B Br1 4_566 .98 2.85 3.825(4) 170.5
C3 H3C Br1 3_666 .98 2.65 3.621(4) 170.0

loop_
_geom_torsion_atom_site_label_1
_geom_torsion_atom_site_label_2
_geom_torsion_atom_site_label_3
_geom_torsion_atom_site_label_4
_geom_torsion_site_symmetry_1
_geom_torsion
H1 Si1 N11 C12 3_656 -175.8(14)
H1 Si1 N11 C12 . 4.2(14)
N21 Si1 N11 C12 . -84.6(2)
N21 Si1 N11 C12 3_656 95.4(2)
H1 Si1 N11 C16 3_656 3.2(14)
H1 Si1 N11 C16 . -176.8(14)
N21 Si1 N11 C16 . 94.3(2)
N21 Si1 N11 C16 3_656 -85.7(2)
C16 N11 C12 C13 . 2.0(4)
Si1 N11 C12 C13 . -179.1(2)
N11 C12 C13 C14 . .1(4)
N11 C12 C13 C13' . -179.9(3)
C12 C13 C14 C15 . -1.9(4)
C13' C13 C14 C15 . 178.1(3)
C13 C14 C15 C16 . 1.5(4)
C13 C14 C15 C15' . -177.3(3)
C12 N11 C16 C15 . -2.3(4)
Si1 N11 C16 C15 . 178.7(2)
C14 C15 C16 N11 . .6(4)
C15' C15 C16 N11 . 179.4(3)
H1 Si1 N21 C22 3_656 -2.9(14)
H1 Si1 N21 C22 . 177.1(14)
N11 Si1 N21 C22 . -93.2(2)
N11 Si1 N21 C22 3_656 86.8(2)
H1 Si1 N21 C26 3_656 176.9(14)
H1 Si1 N21 C26 . -3.1(14)
N11 Si1 N21 C26 . 86.6(2)
N11 Si1 N21 C26 3_656 -93.4(2)
C26 N21 C22 C23 . 1.6(4)
Si1 N21 C22 C23 . -178.6(2)
N21 C22 C23 C24 . -.8(4)
N21 C22 C23 C23' . -179.4(3)
C22 C23 C24 C25 . -.7(5)
C23' C23 C24 C25 . 177.9(3)
C23 C24 C25 C26 . 1.3(5)
C23 C24 C25 C25' . -179.0(3)
C22 N21 C26 C25 . -.9(4)
Si1 N21 C26 C25 . 179.3(2)
C24 C25 C26 N21 . -.5(4)
C25' C25 C26 N21 . 179.8(3)
